data_7157226
loop_
_publ_author_name
'Aiken, Stuart'
'Anozie, Kelechi'
'de Azevedo, Orlando D. C. C.'
'Cowen, Lewis'
'Edgar, Ross J. L.'
'Gabbutt, Christopher D.'
'Heron, B. Mark'
'Lawrence, Philippa A.'
'Mills, Abby J.'
'Rice, Craig R.'
'Urquhart, Mike W. J.'
'Zonidis, Dimitrios'

_publ_section_title
;
 Expedient synthesis of highly substituted 3,4-dihydro-1,2-oxathiine
 2,2-dioxides and 1,2-oxathiine 2,2-dioxides: revisiting sulfene additions
 to enaminoketones.
;
_journal_issue 44
_journal_name_full 'Organic &amp; biomolecular chemistry'
_journal_page_first 9585
_journal_page_last 9604
_journal_paper_doi 10.1039/c9ob01657k
_journal_volume 17
_journal_year 2019
_chemical_formula_sum 'C17 H12 O5 S2'
_chemical_formula_weight 360.39
_space_group_crystal_system monoclinic
_space_group_IT_number 14
_space_group_name_Hall '-P 2ybc'
_space_group_name_H-M_alt 'P 1 21/c 1'
_atom_sites_solution_hydrogens geom
_audit_creation_method SHELXL-2014/7
_audit_update_record
;
2019-05-02 deposited with the CCDC.	2019-10-31 downloaded from the CCDC.
;
_cell_angle_alpha 90
_cell_angle_beta 99.3488(19)
_cell_angle_gamma 90
_cell_formula_units_Z 4
_cell_length_a 8.7498(5)
_cell_length_b 18.5113(11)
_cell_length_c 9.4511(6)
_cell_measurement_reflns_used 9864
_cell_measurement_temperature 150(2)
_cell_measurement_theta_max 33.19
_cell_measurement_theta_min 2.45
_cell_volume 1510.46(16)
_computing_cell_refinement 'Bruker SAINT'
_computing_data_collection 'Bruker APEX2'
_computing_data_reduction 'Bruker SAINT'
_computing_molecular_graphics 'Bruker SHELXTL'
_computing_publication_material 'Bruker SHELXTL'
_computing_structure_refinement 'SHELXL-2014 (Sheldrick 2014)'
_computing_structure_solution 'SHELXS-97 (Sheldrick 2008)'
_diffrn_ambient_temperature 150(2)
_diffrn_measured_fraction_theta_full 1.000
_diffrn_measured_fraction_theta_max 0.997
_diffrn_measurement_device_type 'Bruker APEX-II CCD'
_diffrn_measurement_method '\f and \w scans'
_diffrn_radiation_type MoK\a
_diffrn_radiation_wavelength 0.71073
_diffrn_reflns_av_R_equivalents 0.0490
_diffrn_reflns_av_unetI/netI 0.0423
_diffrn_reflns_Laue_measured_fraction_full 1.000
_diffrn_reflns_Laue_measured_fraction_max 0.997
_diffrn_reflns_limit_h_max 13
_diffrn_reflns_limit_h_min -11
_diffrn_reflns_limit_k_max 28
_diffrn_reflns_limit_k_min -21
_diffrn_reflns_limit_l_max 14
_diffrn_reflns_limit_l_min -14
_diffrn_reflns_number 28749
_diffrn_reflns_point_group_measured_fraction_full 1.000
_diffrn_reflns_point_group_measured_fraction_max 0.997
_diffrn_reflns_theta_full 25.242
_diffrn_reflns_theta_max 33.186
_diffrn_reflns_theta_min 2.200
_exptl_absorpt_coefficient_mu 0.379
_exptl_absorpt_correction_T_max 0.53
_exptl_absorpt_correction_T_min 0.49
_exptl_absorpt_correction_type multi-scan
_exptl_absorpt_process_details sadabs
_exptl_crystal_colour colourless
_exptl_crystal_density_diffrn 1.585
_exptl_crystal_description block
_exptl_crystal_F_000 744
_exptl_crystal_size_max 0.23
_exptl_crystal_size_mid 0.18
_exptl_crystal_size_min 0.14
_refine_diff_density_max 0.547
_refine_diff_density_min -0.542
_refine_diff_density_rms 0.079
_refine_ls_extinction_method none
_refine_ls_goodness_of_fit_ref 1.034
_refine_ls_hydrogen_treatment constr
_refine_ls_matrix_type full
_refine_ls_number_parameters 217
_refine_ls_number_reflns 5781
_refine_ls_number_restraints 0
_refine_ls_restrained_S_all 1.034
_refine_ls_R_factor_all 0.0584
_refine_ls_R_factor_gt 0.0412
_refine_ls_shift/su_max 0.000
_refine_ls_shift/su_mean 0.000
_refine_ls_structure_factor_coef Fsqd
_refine_ls_weighting_details 'w=1/[\s^2^(Fo^2^)+(0.0531P)^2^+0.6228P] where P=(Fo^2^+2Fc^2^)/3'
_refine_ls_weighting_scheme calc
_refine_ls_wR_factor_gt 0.1011
_refine_ls_wR_factor_ref 0.1090
_reflns_Friedel_coverage 0.000
_reflns_number_gt 4611
_reflns_number_total 5781
_reflns_threshold_expression 'I > 2\s(I)'
_cod_data_source_file c9ob01657k2.cif
_cod_data_source_block mo_ColourChem_OrlandoX_0m
_cod_original_sg_symbol_H-M 'P 21/c'
_cod_database_code 7157226
_shelx_shelxl_version_number 2014/7
_shelx_space_group_comment
;
The symmetry employed for this shelxl refinement is uniquely defined
by the following loop, which should always be used as a source of
symmetry information in preference to the above space-group names.
They are only intended as comments.
;

loop_
_space_group_symop_operation_xyz
'x, y, z'
'-x, y+1/2, -z+1/2'
'-x, -y, -z'
'x, -y-1/2, z-1/2'

loop_
_atom_site_label
_atom_site_type_symbol
_atom_site_fract_x
_atom_site_fract_y
_atom_site_fract_z
_atom_site_U_iso_or_equiv
_atom_site_adp_type
_atom_site_occupancy
_atom_site_site_symmetry_order
_atom_site_calc_flag
_atom_site_refinement_flags_posn
_atom_site_refinement_flags_adp
S1 S 0.15933(4) 0.46625(2) 0.16526(3) 0.01557(8) Uani 1 1 d . .
S2 S 0.11666(4) 0.22191(2) 0.27425(3) 0.01727(8) Uani 1 1 d . .
O1 O 0.15137(13) 0.53925(5) 0.21079(12) 0.0230(2) Uani 1 1 d . .
O2 O 0.15817(13) 0.45083(6) 0.01771(10) 0.0246(2) Uani 1 1 d . .
O3 O 0.00828(11) 0.42900(5) 0.21290(10) 0.01742(18) Uani 1 1 d . .
O4 O 0.24280(13) 0.19852(6) 0.38089(12) 0.0257(2) Uani 1 1 d . .
O5 O 0.10065(14) 0.19068(6) 0.13300(11) 0.0256(2) Uani 1 1 d . .
C1 C 0.46403(16) 0.45318(7) 0.30500(14) 0.0172(2) Uani 1 1 d . .
C2 C 0.57318(17) 0.42442(8) 0.41510(14) 0.0210(3) Uani 1 1 d . .
H2 H 0.5461 0.3844 0.4689 0.025 Uiso 1 1 calc R U
C3 C 0.72036(18) 0.45375(9) 0.44635(16) 0.0266(3) Uani 1 1 d . .
H3 H 0.7944 0.4328 0.5195 0.032 Uiso 1 1 calc R U
C4 C 0.76028(19) 0.51322(9) 0.37193(18) 0.0296(3) Uani 1 1 d . .
H4 H 0.8607 0.5338 0.3952 0.035 Uiso 1 1 calc R U
C5 C 0.65312(19) 0.54284(9) 0.26300(19) 0.0298(3) Uani 1 1 d . .
H5 H 0.6802 0.5837 0.2116 0.036 Uiso 1 1 calc R U
C6 C 0.50669(18) 0.51282(8) 0.22903(16) 0.0244(3) Uani 1 1 d . .
H6 H 0.4344 0.5329 0.1534 0.029 Uiso 1 1 calc R U
C7 C 0.31174(15) 0.41850(7) 0.26872(13) 0.0162(2) Uani 1 1 d . .
C8 C 0.28124(15) 0.34868(7) 0.29653(14) 0.0169(2) Uani 1 1 d . .
H8 H 0.3641 0.3194 0.3420 0.020 Uiso 1 1 calc R U
C9 C 0.13106(15) 0.31647(7) 0.26128(13) 0.0161(2) Uani 1 1 d . .
C10 C -0.00111(15) 0.35445(7) 0.22176(13) 0.0150(2) Uani 1 1 d . .
C11 C -0.15739(15) 0.32506(7) 0.19164(13) 0.0157(2) Uani 1 1 d . .
C12 C -0.27645(16) 0.36367(7) 0.10768(14) 0.0194(2) Uani 1 1 d . .
H12 H -0.2572 0.4107 0.0743 0.023 Uiso 1 1 calc R U
C13 C -0.42260(17) 0.33322(8) 0.07327(15) 0.0228(3) Uani 1 1 d . .
H13 H -0.5034 0.3594 0.0162 0.027 Uiso 1 1 calc R U
C14 C -0.45109(17) 0.26455(9) 0.12207(16) 0.0243(3) Uani 1 1 d . .
H14 H -0.5512 0.2438 0.0978 0.029 Uiso 1 1 calc R U
C15 C -0.33358(17) 0.22595(8) 0.20640(15) 0.0228(3) Uani 1 1 d . .
H15 H -0.3541 0.1790 0.2394 0.027 Uiso 1 1 calc R U
C16 C -0.18624(16) 0.25559(7) 0.24274(13) 0.0175(2) Uani 1 1 d . .
C17 C -0.06119(17) 0.21460(7) 0.33857(14) 0.0195(3) Uani 1 1 d . .
H17A H -0.0909 0.1631 0.3418 0.023 Uiso 1 1 calc R U
H17B H -0.0496 0.2342 0.4372 0.023 Uiso 1 1 calc R U

loop_
_atom_site_aniso_label
_atom_site_aniso_U_11
_atom_site_aniso_U_22
_atom_site_aniso_U_33
_atom_site_aniso_U_23
_atom_site_aniso_U_13
_atom_site_aniso_U_12
S1 0.01857(15) 0.00977(14) 0.01866(14) 0.00240(10) 0.00384(11) 0.00029(11)
S2 0.02095(16) 0.00881(14) 0.02167(14) 0.00175(10) 0.00230(11) 0.00086(11)
O1 0.0265(5) 0.0091(4) 0.0319(5) 0.0012(3) 0.0007(4) 0.0009(4)
O2 0.0298(6) 0.0263(5) 0.0184(4) 0.0025(4) 0.0057(4) 0.0031(4)
O3 0.0179(4) 0.0089(4) 0.0264(5) 0.0018(3) 0.0065(4) 0.0012(3)
O4 0.0256(5) 0.0144(5) 0.0341(5) 0.0060(4) -0.0043(4) 0.0021(4)
O5 0.0361(6) 0.0161(5) 0.0252(5) -0.0029(4) 0.0072(4) 0.0043(4)
C1 0.0188(6) 0.0132(6) 0.0207(5) -0.0012(4) 0.0069(4) -0.0017(4)
C2 0.0226(7) 0.0206(6) 0.0203(6) -0.0004(5) 0.0048(5) -0.0017(5)
C3 0.0217(7) 0.0324(8) 0.0252(6) -0.0053(5) 0.0023(5) -0.0018(6)
C4 0.0219(7) 0.0310(8) 0.0374(8) -0.0110(6) 0.0098(6) -0.0087(6)
C5 0.0282(8) 0.0230(8) 0.0406(8) 0.0002(6) 0.0122(6) -0.0088(6)
C6 0.0247(7) 0.0181(7) 0.0314(7) 0.0045(5) 0.0074(6) -0.0029(5)
C7 0.0179(6) 0.0119(5) 0.0194(5) 0.0014(4) 0.0052(4) 0.0011(4)
C8 0.0159(6) 0.0122(5) 0.0227(5) 0.0022(4) 0.0034(4) 0.0019(4)
C9 0.0186(6) 0.0092(5) 0.0207(5) 0.0020(4) 0.0044(4) 0.0003(4)
C10 0.0186(6) 0.0099(5) 0.0172(5) 0.0007(4) 0.0051(4) 0.0007(4)
C11 0.0176(6) 0.0142(5) 0.0160(5) -0.0012(4) 0.0055(4) -0.0001(4)
C12 0.0203(6) 0.0173(6) 0.0211(5) -0.0004(4) 0.0052(5) 0.0022(5)
C13 0.0189(6) 0.0267(7) 0.0226(6) -0.0035(5) 0.0027(5) 0.0025(5)
C14 0.0192(6) 0.0280(8) 0.0260(6) -0.0061(5) 0.0045(5) -0.0052(6)
C15 0.0236(7) 0.0218(7) 0.0236(6) -0.0023(5) 0.0056(5) -0.0073(5)
C16 0.0212(6) 0.0157(6) 0.0161(5) -0.0014(4) 0.0048(4) -0.0030(5)
C17 0.0239(7) 0.0145(6) 0.0202(5) 0.0029(4) 0.0039(5) -0.0048(5)

loop_
_atom_type_symbol
_atom_type_description
_atom_type_scat_dispersion_real
_atom_type_scat_dispersion_imag
_atom_type_scat_source
C C 0.0033 0.0016 'International Tables Vol C Tables 4.2.6.8 and 6.1.1.4'
H H 0.0000 0.0000 'International Tables Vol C Tables 4.2.6.8 and 6.1.1.4'
O O 0.0106 0.0060 'International Tables Vol C Tables 4.2.6.8 and 6.1.1.4'
S S 0.1246 0.1234 'International Tables Vol C Tables 4.2.6.8 and 6.1.1.4'

loop_
_geom_angle_atom_site_label_1
_geom_angle_atom_site_label_2
_geom_angle_atom_site_label_3
_geom_angle
O2 S1 O1 119.61(7)
O2 S1 O3 108.14(6)
O1 S1 O3 103.78(6)
O2 S1 C7 109.17(6)
O1 S1 C7 112.28(6)
O3 S1 C7 102.18(6)
O4 S2 O5 118.53(7)
O4 S2 C9 107.05(6)
O5 S2 C9 109.37(6)
O4 S2 C17 110.82(7)
O5 S2 C17 109.26(7)
C9 S2 C17 100.21(6)
C10 O3 S1 120.02(8)
C2 C1 C6 118.36(13)
C2 C1 C7 119.43(12)
C6 C1 C7 122.16(12)
C3 C2 C1 120.57(13)
C3 C2 H2 119.7
C1 C2 H2 119.7
C4 C3 C2 120.48(15)
C4 C3 H3 119.8
C2 C3 H3 119.8
C3 C4 C5 119.76(14)
C3 C4 H4 120.1
C5 C4 H4 120.1
C6 C5 C4 120.09(15)
C6 C5 H5 120.0
C4 C5 H5 120.0
C5 C6 C1 120.72(14)
C5 C6 H6 119.6
C1 C6 H6 119.6
C8 C7 C1 124.88(12)
C8 C7 S1 115.61(10)
C1 C7 S1 119.17(9)
C7 C8 C9 123.68(12)
C7 C8 H8 118.2
C9 C8 H8 118.2
C10 C9 C8 123.96(12)
C10 C9 S2 117.92(10)
C8 C9 S2 118.10(10)
C9 C10 O3 118.54(11)
C9 C10 C11 126.38(12)
O3 C10 C11 115.04(11)
C12 C11 C16 120.11(12)
C12 C11 C10 120.60(12)
C16 C11 C10 119.23(11)
C13 C12 C11 119.91(13)
C13 C12 H12 120.0
C11 C12 H12 120.0
C12 C13 C14 120.17(13)
C12 C13 H13 119.9
C14 C13 H13 119.9
C13 C14 C15 120.29(13)
C13 C14 H14 119.9
C15 C14 H14 119.9
C14 C15 C16 120.50(13)
C14 C15 H15 119.8
C16 C15 H15 119.8
C15 C16 C11 119.01(12)
C15 C16 C17 120.18(12)
C11 C16 C17 120.79(12)
C16 C17 S2 110.43(9)
C16 C17 H17A 109.6
S2 C17 H17A 109.6
C16 C17 H17B 109.6
S2 C17 H17B 109.6
H17A C17 H17B 108.1

loop_
_geom_bond_atom_site_label_1
_geom_bond_atom_site_label_2
_geom_bond_distance
S1 O2 1.4219(10)
S1 O1 1.4234(10)
S1 O3 1.6181(10)
S1 C7 1.7584(13)
S2 O4 1.4352(11)
S2 O5 1.4406(11)
S2 C9 1.7608(13)
S2 C17 1.7654(14)
O3 C10 1.3857(15)
C1 C2 1.3984(19)
C1 C6 1.4002(19)
C1 C7 1.4687(19)
C2 C3 1.384(2)
C2 H2 0.9500
C3 C4 1.381(2)
C3 H3 0.9500
C4 C5 1.388(2)
C4 H4 0.9500
C5 C6 1.386(2)
C5 H5 0.9500
C6 H6 0.9500
C7 C8 1.3540(18)
C8 C9 1.4322(18)
C8 H8 0.9500
C9 C10 1.3531(18)
C10 C11 1.4561(18)
C11 C12 1.3991(19)
C11 C16 1.4107(18)
C12 C13 1.387(2)
C12 H12 0.9500
C13 C14 1.389(2)
C13 H13 0.9500
C14 C15 1.392(2)
C14 H14 0.9500
C15 C16 1.3919(19)
C15 H15 0.9500
C16 C17 1.5071(19)
C17 H17A 0.9900
C17 H17B 0.9900
